data_7720956
loop_
_publ_author_name
'Saha, Shriya'
'Gil-Gavil&#xe1;n, Dolores G'
'Gutmann, Matthias J.'
'Manna, Debasish'
'Roy, Souvik'
'Mitra, Raja'

_publ_section_title
;
 CO<sub>2</sub> photoreduction by 4-ferrocenyl appended bipyridine
 coordinated Re(I) complexes.
;
_journal_issue 19
_journal_name_full 'Dalton transactions (Cambridge, England : 2003)'
_journal_page_first 7468
_journal_page_last 7473
_journal_paper_doi 10.1039/d6dt00728g
_journal_volume 55
_journal_year 2026
_chemical_formula_moiety 'C29 H20 Br Fe N2 O3 Re'
_chemical_formula_sum 'C29 H20 Br Fe N2 O3 Re'
_chemical_formula_weight 766.449
_chemical_name_systematic 'Re-tricarbonyl complex'
_space_group_crystal_system monoclinic
_space_group_IT_number 14
_space_group_name_Hall '-P 2yn'
_space_group_name_H-M_alt 'P 1 21/n 1'
_symmetry_Int_Tables_number 14
_atom_sites_solution_primary iterative
_audit_creation_date 2025-03-27
_audit_creation_method
;
Olex2 1.5
(compiled 2022.04.07 svn.rca3783a0 for OlexSys, GUI svn.r6498)
;
_audit_update_record
;
2025-04-11 deposited with the CCDC.	2026-04-24 downloaded from the CCDC.
;
_cell_angle_alpha 90
_cell_angle_beta 99.810(3)
_cell_angle_gamma 90
_cell_formula_units_Z 4
_cell_length_a 12.7797(11)
_cell_length_b 10.8637(8)
_cell_length_c 19.3382(15)
_cell_measurement_reflns_used 62962
_cell_measurement_temperature 140.00
_cell_measurement_theta_max 29.57
_cell_measurement_theta_min 2.14
_cell_volume 2645.6(4)
_computing_molecular_graphics 'Olex2 1.5 (Dolomanov et al., 2009)'
_computing_publication_material 'Olex2 1.5 (Dolomanov et al., 2009)'
_computing_structure_refinement 'olex2.refine 1.5 (Bourhis et al., 2015)'
_computing_structure_solution 'olex2.solve 1.5 (Bourhis et al., 2015)'
_diffrn_ambient_temperature 140.00
_diffrn_measured_fraction_theta_full 0.9806
_diffrn_measured_fraction_theta_max 0.9875
_diffrn_measurement_device_type 'Bruker Apex-II CCD'
_diffrn_radiation_type 'Mo K\a'
_diffrn_radiation_wavelength 0.71073
_diffrn_reflns_av_R_equivalents 0.0654
_diffrn_reflns_av_unetI/netI 0.0367
_diffrn_reflns_Laue_measured_fraction_full 0.9806
_diffrn_reflns_Laue_measured_fraction_max 0.9875
_diffrn_reflns_limit_h_max 17
_diffrn_reflns_limit_h_min -17
_diffrn_reflns_limit_k_max 15
_diffrn_reflns_limit_k_min -15
_diffrn_reflns_limit_l_max 26
_diffrn_reflns_limit_l_min -26
_diffrn_reflns_number 62962
_diffrn_reflns_point_group_measured_fraction_full 0.9806
_diffrn_reflns_point_group_measured_fraction_max 0.9875
_diffrn_reflns_theta_full 25.2417
_diffrn_reflns_theta_max 29.57
_diffrn_reflns_theta_min 2.14
_exptl_absorpt_coefficient_mu 6.664
_exptl_absorpt_correction_T_max 0.767
_exptl_absorpt_correction_T_min 0.454
_exptl_absorpt_correction_type multi-scan
_exptl_absorpt_process_details multi-scan
_exptl_crystal_colour 'clear reddish red'
_exptl_crystal_colour_lustre clear
_exptl_crystal_colour_modifier reddish
_exptl_crystal_colour_primary red
_exptl_crystal_density_diffrn 1.924
_exptl_crystal_description needle
_exptl_crystal_F_000 1471.219
_exptl_crystal_preparation Chloroform
_exptl_crystal_recrystallization_method 'Vapor diffusion of complex in chloroform and n-hexane'
_exptl_crystal_size_max 0.2
_exptl_crystal_size_mid 0.1
_exptl_crystal_size_min 0.05
_refine_diff_density_max 0.9040
_refine_diff_density_min -1.2639
_refine_diff_density_rms 0.1449
_refine_ls_d_res_high 0.7200
_refine_ls_d_res_low 9.5277
_refine_ls_goodness_of_fit_ref 1.0524
_refine_ls_hydrogen_treatment constr
_refine_ls_matrix_type full
_refine_ls_number_constraints 40
_refine_ls_number_parameters 334
_refine_ls_number_reflns 7329
_refine_ls_number_restraints 0
_refine_ls_restrained_S_all 1.0524
_refine_ls_R_factor_all 0.0275
_refine_ls_R_factor_gt 0.0228
_refine_ls_shift/su_max -0.0003
_refine_ls_shift/su_mean 0.0000
_refine_ls_structure_factor_coef Fsqd
_refine_ls_weighting_details 'w=1/[\s^2^(Fo^2^)+(0.0234P)^2^+1.7988P] where P=(Fo^2^+2Fc^2^)/3'
_refine_ls_weighting_scheme calc
_refine_ls_wR_factor_gt 0.0542
_refine_ls_wR_factor_ref 0.0579
_reflns_Friedel_coverage 0.0
_reflns_limit_h_max 13
_reflns_limit_h_min -17
_reflns_limit_k_max 15
_reflns_limit_k_min 0
_reflns_limit_l_max 26
_reflns_limit_l_min -12
_reflns_number_gt 6587
_reflns_number_total 7329
_reflns_threshold_expression I>=2u(I)
_cod_data_source_file d6dt00728g2.cif
_cod_data_source_block Rhenium
_cod_depositor_comments 'Adding full bibliography for 7720955--7720957.cif.'
_cod_database_code 7720956
_olex2_refinement_description
;
1. Fixed Uiso
 At 1.2 times of:
  All C(H) groups
2.a Aromatic/amide H refined with riding coordinates:
 C23(H23), C21(H21), C5(H5), C24(H24), C13(H13), C15(H15), C10(H10), C19(H19),
 C18(H18), C7(H7), C17(H17), C22(H22), C16(H16), C25(H25), C12(H12), C11(H11),
 C26(H26), C29(H29), C27(H27), C28(H28)
;
_olex2_submission_original_sample_id Rhenium
_olex2_submission_special_instructions 'No special instructions were received'

loop_
_space_group_symop_id
_space_group_symop_operation_xyz
1 x,y,z
2 -x+1/2,y+1/2,-z+1/2
3 -x,-y,-z
4 x-1/2,-y-1/2,z-1/2

loop_
_atom_site_label
_atom_site_type_symbol
_atom_site_fract_x
_atom_site_fract_y
_atom_site_fract_z
_atom_site_U_iso_or_equiv
_atom_site_adp_type
_atom_site_occupancy
_atom_site_refinement_flags_posn
Re1 Re 0.259031(7) 0.580990(8) 0.433196(4) 0.01762(4) Uani 1.000000 .
Fe1 Fe 0.63772(3) 0.35780(3) 0.174393(19) 0.02392(8) Uani 1.000000 .
O1 O 0.27303(15) 0.86213(16) 0.44883(10) 0.0306(4) Uani 1.000000 .
N1 N 0.37178(14) 0.54496(17) 0.36125(10) 0.0171(3) Uani 1.000000 .
N2 N 0.24867(15) 0.38403(18) 0.41353(10) 0.0196(4) Uani 1.000000 .
O3 O 0.07996(19) 0.6068(2) 0.51910(13) 0.0468(6) Uani 1.000000 .
C3 C 0.1467(2) 0.5956(2) 0.48683(14) 0.0282(5) Uani 1.000000 .
C2 C 0.3573(2) 0.5724(2) 0.51913(14) 0.0277(5) Uani 1.000000 .
C23 C 0.5461(2) 0.3819(3) 0.07734(14) 0.0296(5) Uani 1.000000 .
H23 H 0.5427(2) 0.3294(3) 0.03776(14) 0.0355(6) Uiso 1.000000 R
C9 C 0.29607(17) 0.34208(19) 0.36065(11) 0.0168(4) Uani 1.000000 .
C21 C 0.5957(2) 0.5380(2) 0.15679(13) 0.0252(5) Uani 1.000000 .
H21 H 0.6311(2) 0.6075(2) 0.17973(13) 0.0303(6) Uiso 1.000000 R
C5 C 0.40550(18) 0.4044(2) 0.27109(12) 0.0184(4) Uani 1.000000 .
H5 H 0.39502(18) 0.3251(2) 0.25025(12) 0.0221(5) Uiso 1.000000 R
C1 C 0.26868(17) 0.7570(2) 0.44083(12) 0.0220(5) Uani 1.000000 .
C4 C 0.36020(17) 0.43282(19) 0.32920(12) 0.0170(4) Uani 1.000000 .
C24 C 0.48237(18) 0.3725(2) 0.13020(12) 0.0214(4) Uani 1.000000 .
H24 H 0.42914(18) 0.3123(2) 0.13242(12) 0.0257(5) Uiso 1.000000 R
C13 C 0.1882(2) 0.3054(2) 0.44372(13) 0.0253(5) Uani 1.000000 .
H13 H 0.1543(2) 0.3349(2) 0.48055(13) 0.0304(6) Uiso 1.000000 R
C6 C 0.46660(17) 0.4918(2) 0.24300(11) 0.0178(4) Uani 1.000000 .
C20 C 0.51199(17) 0.4695(2) 0.17968(12) 0.0194(4) Uani 1.000000 .
C8 C 0.43508(17) 0.6279(2) 0.33627(12) 0.0183(4) Uani 1.000000 .
C15 C 0.52041(19) 0.7482(2) 0.44007(13) 0.0260(5) Uani 1.000000 .
H15 H 0.52930(19) 0.6745(2) 0.46686(13) 0.0312(6) Uiso 1.000000 R
C10 C 0.28483(18) 0.2204(2) 0.33844(12) 0.0205(4) Uani 1.000000 .
H10 H 0.31927(18) 0.1922(2) 0.30158(12) 0.0246(5) Uiso 1.000000 R
C19 C 0.44911(19) 0.8553(2) 0.33358(13) 0.0235(5) Uani 1.000000 .
H19 H 0.40962(19) 0.8549(2) 0.28728(13) 0.0282(6) Uiso 1.000000 R
C18 C 0.4927(2) 0.9649(2) 0.36307(15) 0.0304(5) Uani 1.000000 .
H18 H 0.4817(2) 1.0394(2) 0.33715(15) 0.0365(7) Uiso 1.000000 R
C14 C 0.46341(17) 0.7469(2) 0.37192(12) 0.0196(4) Uani 1.000000 .
C7 C 0.48106(18) 0.6039(2) 0.27779(12) 0.0197(4) Uani 1.000000 .
H7 H 0.52338(18) 0.6654(2) 0.26113(12) 0.0236(5) Uiso 1.000000 R
C17 C 0.5517(2) 0.9654(3) 0.42950(15) 0.0329(6) Uani 1.000000 .
H17 H 0.5840(2) 1.0395(3) 0.44866(15) 0.0395(7) Uiso 1.000000 R
C22 C 0.6163(2) 0.4835(2) 0.09359(13) 0.0298(5) Uani 1.000000 .
H22 H 0.6680(2) 0.5102(2) 0.06689(13) 0.0357(6) Uiso 1.000000 R
C16 C 0.5641(2) 0.8574(3) 0.46862(15) 0.0329(6) Uani 1.000000 .
H16 H 0.6027(2) 0.8585(3) 0.51517(15) 0.0395(7) Uiso 1.000000 R
C25 C 0.7152(3) 0.3185(4) 0.27252(19) 0.0621(12) Uani 1.000000 .
H25 H 0.7064(3) 0.3611(4) 0.31404(19) 0.0745(14) Uiso 1.000000 R
C12 C 0.1735(2) 0.1842(2) 0.42349(13) 0.0264(5) Uani 1.000000 .
H12 H 0.1299(2) 0.1315(2) 0.44565(13) 0.0317(6) Uiso 1.000000 R
C11 C 0.2235(2) 0.1408(2) 0.37010(12) 0.0226(5) Uani 1.000000 .
H11 H 0.2156(2) 0.0573(2) 0.35553(12) 0.0271(5) Uiso 1.000000 R
C26 C 0.7886(3) 0.3460(4) 0.2302(2) 0.0576(10) Uani 1.000000 .
H26 H 0.8396(3) 0.4103(4) 0.2377(2) 0.0691(12) Uiso 1.000000 R
C29 C 0.6561(3) 0.2169(4) 0.2437(3) 0.0686(14) Uani 1.000000 .
H29 H 0.6003(3) 0.1779(4) 0.2622(3) 0.0823(16) Uiso 1.000000 R
C27 C 0.7753(3) 0.2649(4) 0.1754(2) 0.0667(12) Uani 1.000000 .
H27 H 0.8150(3) 0.2643(4) 0.1382(2) 0.0800(15) Uiso 1.000000 R
C28 C 0.6940(4) 0.1835(3) 0.1830(3) 0.0738(14) Uani 1.000000 .
H28 H 0.6690(4) 0.1173(3) 0.1525(3) 0.0885(17) Uiso 1.000000 R
Br1 Br 0.12124(2) 0.580060(19) 0.316009(13) 0.02194(6) Uani 1.000000 .
O2 O 0.41257(19) 0.57175(19) 0.57113(12) 0.0422(5) Uani 1.000000 .

loop_
_atom_site_aniso_label
_atom_site_aniso_U_11
_atom_site_aniso_U_22
_atom_site_aniso_U_33
_atom_site_aniso_U_12
_atom_site_aniso_U_13
_atom_site_aniso_U_23
Re1 0.01748(6) 0.01933(5) 0.01706(5) 0.00140(3) 0.00579(3) -0.00146(3)
Fe1 0.01607(16) 0.02625(17) 0.03196(19) 0.00161(13) 0.01128(13) 0.00159(14)
O1 0.0270(9) 0.0224(9) 0.0420(10) 0.0024(7) 0.0049(8) -0.0051(8)
N1 0.0132(8) 0.0195(8) 0.0190(9) 0.0014(7) 0.0039(7) -0.0002(7)
N2 0.0212(10) 0.0203(9) 0.0184(9) 0.0012(7) 0.0069(7) 0.0015(8)
O3 0.0448(13) 0.0495(12) 0.0558(14) -0.0045(10) 0.0368(11) -0.0115(11)
C3 0.0297(14) 0.0274(12) 0.0298(13) -0.0026(10) 0.0118(11) -0.0047(10)
C2 0.0296(14) 0.0253(12) 0.0290(13) 0.0067(10) 0.0078(11) -0.0033(9)
C23 0.0347(14) 0.0321(12) 0.0256(13) 0.0002(11) 0.0153(11) -0.0023(10)
C9 0.0148(10) 0.0198(10) 0.0164(10) 0.0003(8) 0.0042(8) 0.0024(8)
C21 0.0238(12) 0.0239(11) 0.0307(12) -0.0029(9) 0.0128(10) 0.0000(10)
C5 0.0159(10) 0.0200(10) 0.0198(11) 0.0013(8) 0.0045(8) -0.0015(8)
C1 0.0175(11) 0.0284(12) 0.0205(11) 0.0012(9) 0.0041(8) -0.0021(9)
C4 0.0143(10) 0.0193(10) 0.0179(10) 0.0012(8) 0.0045(8) 0.0014(8)
C24 0.0193(11) 0.0264(11) 0.0197(10) -0.0002(9) 0.0066(8) 0.0002(9)
C13 0.0269(12) 0.0281(11) 0.0239(11) -0.0009(10) 0.0127(9) 0.0011(9)
C6 0.0120(9) 0.0228(10) 0.0188(10) 0.0015(8) 0.0030(8) -0.0001(8)
C20 0.0156(10) 0.0213(10) 0.0226(11) 0.0025(8) 0.0070(8) 0.0024(9)
C8 0.0142(10) 0.0199(10) 0.0205(10) 0.0008(8) 0.0021(8) -0.0004(8)
C15 0.0201(11) 0.0305(12) 0.0264(12) 0.0038(10) 0.0014(9) -0.0036(10)
C10 0.0205(11) 0.0218(10) 0.0199(10) -0.0005(8) 0.0057(8) -0.0022(8)
C19 0.0214(11) 0.0254(11) 0.0243(11) -0.0025(9) 0.0057(9) -0.0037(9)
C18 0.0331(14) 0.0224(11) 0.0387(14) -0.0042(10) 0.0145(11) -0.0046(11)
C14 0.0144(10) 0.0218(10) 0.0230(11) -0.0013(8) 0.0042(8) -0.0056(9)
C7 0.0150(10) 0.0220(10) 0.0224(11) -0.0008(8) 0.0045(8) -0.0001(8)
C17 0.0258(13) 0.0299(13) 0.0439(15) -0.0070(11) 0.0083(11) -0.0165(12)
C22 0.0322(14) 0.0325(13) 0.0294(13) -0.0025(11) 0.0189(11) 0.0021(10)
C16 0.0241(13) 0.0407(15) 0.0318(14) 0.0009(11) -0.0017(10) -0.0146(12)
C25 0.059(2) 0.086(3) 0.0387(18) 0.045(2) -0.0011(16) 0.0099(19)
C12 0.0273(12) 0.0284(12) 0.0256(12) -0.0030(10) 0.0105(10) 0.0032(10)
C11 0.0239(11) 0.0224(11) 0.0215(11) -0.0020(9) 0.0042(9) 0.0011(9)
C26 0.0249(16) 0.053(2) 0.089(3) -0.0009(14) -0.0054(17) 0.015(2)
C29 0.0234(15) 0.078(3) 0.104(3) 0.0075(16) 0.0101(18) 0.066(3)
C27 0.041(2) 0.092(3) 0.073(3) 0.041(2) 0.0274(18) 0.023(2)
C28 0.073(3) 0.0339(18) 0.099(3) 0.0217(19) -0.029(3) -0.010(2)
Br1 0.02039(12) 0.02290(11) 0.02199(12) 0.00154(8) 0.00214(9) 0.00045(8)
O2 0.0455(13) 0.0449(13) 0.0329(11) 0.0130(9) -0.0025(10) -0.0007(9)

loop_
_atom_type_symbol
_atom_type_scat_dispersion_real
_atom_type_scat_dispersion_imag
_atom_type_scat_Cromer_Mann_a1
_atom_type_scat_Cromer_Mann_a2
_atom_type_scat_Cromer_Mann_a3
_atom_type_scat_Cromer_Mann_a4
_atom_type_scat_Cromer_Mann_b1
_atom_type_scat_Cromer_Mann_b2
_atom_type_scat_Cromer_Mann_b3
_atom_type_scat_Cromer_Mann_b4
_atom_type_scat_Cromer_Mann_c
_atom_type_scat_source
_atom_type_scat_dispersion_source
Br -0.38188 2.46625 17.17890 5.23580 5.63770 3.98510 2.17230 16.57960 0.26090 41.43280 2.95570 'International Tables Volume C Table 6.1.1.4 (pp. 500-502)' 'Brennan, Cowan, Rev. Sci. Instrum., 1992, 63, 850'
C 0.00313 0.00162 2.31000 1.02000 1.58860 0.86500 20.84390 10.20750 0.56870 51.65120 0.21560 'International Tables Volume C Table 6.1.1.4 (pp. 500-502)' 'Brennan, Cowan, Rev. Sci. Instrum., 1992, 63, 850'
Fe 0.34785 0.84958 11.76950 7.35730 3.52220 2.30450 4.76110 0.30720 15.35350 76.88050 1.03690 'International Tables Volume C Table 6.1.1.4 (pp. 500-502)' 'Brennan, Cowan, Rev. Sci. Instrum., 1992, 63, 850'
H 0.00000 0.00000 0.49300 0.32291 0.14019 0.04081 10.51090 26.12570 3.14236 57.79970 0.00304 'International Tables Volume C Table 6.1.1.4 (pp. 500-502)' 'Brennan, Cowan, Rev. Sci. Instrum., 1992, 63, 850'
N 0.00612 0.00332 12.21260 3.13220 2.01250 1.16630 0.00570 9.89330 28.99750 0.58260 -11.52900 'International Tables Volume C Table 6.1.1.4 (pp. 500-502)' 'Brennan, Cowan, Rev. Sci. Instrum., 1992, 63, 850'
O 0.01085 0.00610 3.04850 2.28680 1.54630 0.86700 13.27710 5.70110 0.32390 32.90890 0.25080 'International Tables Volume C Table 6.1.1.4 (pp. 500-502)' 'Brennan, Cowan, Rev. Sci. Instrum., 1992, 63, 850'
Re -0.93464 7.25923 28.76210 15.71890 14.55640 5.44174 1.67191 9.09227 0.35050 52.08610 10.47200 'International Tables Volume C Table 6.1.1.4 (pp. 500-502)' 'Brennan, Cowan, Rev. Sci. Instrum., 1992, 63, 850'

loop_
_geom_angle_atom_site_label_1
_geom_angle_atom_site_label_2
_geom_angle_atom_site_label_3
_geom_angle
_geom_angle_site_symmetry_1
_geom_angle_site_symmetry_3
_geom_angle_publ_flag
N2 Re1 N1 75.01(7) . . ?
C3 Re1 N1 171.25(9) . . ?
C3 Re1 N2 98.49(9) . . ?
C2 Re1 N1 97.90(9) . . ?
C2 Re1 N2 96.65(9) . . ?
C2 Re1 C3 88.58(12) . . ?
C1 Re1 N1 100.68(8) . . ?
C1 Re1 N2 174.31(8) . . ?
C1 Re1 C3 85.40(10) . . ?
C1 Re1 C2 87.57(10) . . ?
Br1 Re1 N1 82.45(5) . . ?
Br1 Re1 N2 80.39(5) . . ?
Br1 Re1 C3 90.76(9) . . ?
Br1 Re1 C2 176.84(7) . . ?
Br1 Re1 C1 95.46(7) . . ?
C21 Fe1 C23 68.45(11) . . ?
C24 Fe1 C23 40.57(9) . . ?
C24 Fe1 C21 69.15(10) . . ?
C20 Fe1 C23 68.70(10) . . ?
C20 Fe1 C21 41.24(9) . . ?
C20 Fe1 C24 41.25(9) . . ?
C22 Fe1 C23 40.51(11) . . ?
C22 Fe1 C21 40.59(10) . . ?
C22 Fe1 C24 68.53(10) . . ?
C22 Fe1 C20 68.76(9) . . ?
C25 Fe1 C23 173.07(16) . . ?
C25 Fe1 C21 115.44(15) . . ?
C25 Fe1 C24 134.14(14) . . ?
C25 Fe1 C20 110.05(12) . . ?
C25 Fe1 C22 146.06(17) . . ?
C26 Fe1 C23 146.01(15) . . ?
C26 Fe1 C21 110.16(13) . . ?
C26 Fe1 C24 173.20(15) . . ?
C26 Fe1 C20 133.92(14) . . ?
C26 Fe1 C22 115.65(14) . . ?
C26 Fe1 C25 39.53(17) . . ?
C29 Fe1 C23 133.36(16) . . ?
C29 Fe1 C21 146.44(18) . . ?
C29 Fe1 C24 109.49(12) . . ?
C29 Fe1 C20 114.99(14) . . ?
C29 Fe1 C22 172.36(18) . . ?
C29 Fe1 C25 40.38(18) . . ?
C29 Fe1 C26 67.10(15) . . ?
C27 Fe1 C23 115.57(15) . . ?
C27 Fe1 C21 133.02(15) . . ?
C27 Fe1 C24 146.00(16) . . ?
C27 Fe1 C20 172.35(17) . . ?
C27 Fe1 C22 109.94(14) . . ?
C27 Fe1 C25 66.52(16) . . ?
C27 Fe1 C26 39.19(17) . . ?
C27 Fe1 C29 67.28(16) . . ?
C28 Fe1 C23 109.52(15) . . ?
C28 Fe1 C21 172.12(18) . . ?
C28 Fe1 C24 114.65(14) . . ?
C28 Fe1 C20 145.99(17) . . ?
C28 Fe1 C22 133.09(18) . . ?
C28 Fe1 C25 67.43(17) . . ?
C28 Fe1 C26 66.94(16) . . ?
C28 Fe1 C29 40.28(19) . . ?
C28 Fe1 C27 40.22(18) . . ?
C4 N1 Re1 114.46(14) . . ?
C8 N1 Re1 127.03(15) . . ?
C8 N1 C4 117.24(19) . . ?
C9 N2 Re1 116.23(14) . . ?
C13 N2 Re1 124.75(16) . . ?
C13 N2 C9 118.5(2) . . ?
O3 C3 Re1 178.7(2) . . ?
O2 C2 Re1 176.6(2) . . ?
H23 C23 Fe1 126.96(8) . . ?
C24 C23 Fe1 68.85(14) . . ?
C24 C23 H23 125.81(15) . . ?
C22 C23 Fe1 69.95(16) . . ?
C22 C23 H23 125.81(14) . . ?
C22 C23 C24 108.4(2) . . ?
C4 C9 N2 115.95(19) . . ?
C10 C9 N2 121.2(2) . . ?
C10 C9 C4 122.86(19) . . ?
H21 C21 Fe1 126.35(7) . . ?
C20 C21 Fe1 68.87(13) . . ?
C20 C21 H21 126.10(13) . . ?
C22 C21 Fe1 70.25(15) . . ?
C22 C21 H21 126.10(14) . . ?
C22 C21 C20 107.8(2) . . ?
C4 C5 H5 119.91(13) . . ?
C6 C5 H5 119.91(13) . . ?
C6 C5 C4 120.2(2) . . ?
O1 C1 Re1 176.4(2) . . ?
C9 C4 N1 115.71(19) . . ?
C5 C4 N1 122.7(2) . . ?
C5 C4 C9 121.56(19) . . ?
C23 C24 Fe1 70.58(15) . . ?
H24 C24 Fe1 125.68(7) . . ?
H24 C24 C23 125.94(15) . . ?
C20 C24 Fe1 69.38(13) . . ?
C20 C24 C23 108.1(2) . . ?
C20 C24 H24 125.94(12) . . ?
H13 C13 N2 118.56(13) . . ?
C12 C13 N2 122.9(2) . . ?
C12 C13 H13 118.56(14) . . ?
C20 C6 C5 122.8(2) . . ?
C7 C6 C5 116.4(2) . . ?
C7 C6 C20 120.8(2) . . ?
C21 C20 Fe1 69.90(13) . . ?
C24 C20 Fe1 69.37(13) . . ?
C24 C20 C21 107.6(2) . . ?
C6 C20 Fe1 124.87(16) . . ?
C6 C20 C21 126.6(2) . . ?
C6 C20 C24 125.8(2) . . ?
C14 C8 N1 121.9(2) . . ?
C7 C8 N1 121.9(2) . . ?
C7 C8 C14 116.1(2) . . ?
C14 C15 H15 120.14(14) . . ?
C16 C15 H15 120.14(16) . . ?
C16 C15 C14 119.7(2) . . ?
H10 C10 C9 120.13(13) . . ?
C11 C10 C9 119.7(2) . . ?
C11 C10 H10 120.13(14) . . ?
C18 C19 H19 120.04(16) . . ?
C14 C19 H19 120.04(13) . . ?
C14 C19 C18 119.9(2) . . ?
H18 C18 C19 119.89(16) . . ?
C17 C18 C19 120.2(3) . . ?
C17 C18 H18 119.89(16) . . ?
C15 C14 C8 119.7(2) . . ?
C19 C14 C8 119.5(2) . . ?
C19 C14 C15 119.8(2) . . ?
C8 C7 C6 121.4(2) . . ?
H7 C7 C6 119.30(13) . . ?
H7 C7 C8 119.30(13) . . ?
H17 C17 C18 120.05(16) . . ?
C16 C17 C18 119.9(2) . . ?
C16 C17 H17 120.05(15) . . ?
C23 C22 Fe1 69.54(15) . . ?
C21 C22 Fe1 69.16(14) . . ?
C21 C22 C23 108.1(2) . . ?
H22 C22 Fe1 126.92(7) . . ?
H22 C22 C23 125.94(14) . . ?
H22 C22 C21 125.94(14) . . ?
C17 C16 C15 120.3(3) . . ?
H16 C16 C15 119.83(16) . . ?
H16 C16 C17 119.83(15) . . ?
H25 C25 Fe1 125.31(11) . . ?
C26 C25 Fe1 70.9(2) . . ?
C26 C25 H25 126.0(3) . . ?
C29 C25 Fe1 69.5(2) . . ?
C29 C25 H25 126.0(3) . . ?
C29 C25 C26 108.1(4) . . ?
H12 C12 C13 120.69(14) . . ?
C11 C12 C13 118.6(2) . . ?
C11 C12 H12 120.69(14) . . ?
C12 C11 C10 119.1(2) . . ?
H11 C11 C10 120.46(14) . . ?
H11 C11 C12 120.46(14) . . ?
C25 C26 Fe1 69.6(2) . . ?
H26 C26 Fe1 126.58(11) . . ?
H26 C26 C25 125.9(3) . . ?
C27 C26 Fe1 69.5(2) . . ?
C27 C26 C25 108.2(4) . . ?
C27 C26 H26 125.9(2) . . ?
C25 C29 Fe1 70.2(2) . . ?
H29 C29 Fe1 125.26(10) . . ?
H29 C29 C25 126.3(3) . . ?
C28 C29 Fe1 69.9(2) . . ?
C28 C29 C25 107.4(3) . . ?
C28 C29 H29 126.3(3) . . ?
C26 C27 Fe1 71.3(2) . . ?
H27 C27 Fe1 124.93(12) . . ?
H27 C27 C26 125.5(2) . . ?
C28 C27 Fe1 69.8(2) . . ?
C28 C27 C26 109.0(4) . . ?
C28 C27 H27 125.5(3) . . ?
C29 C28 Fe1 69.8(2) . . ?
C27 C28 Fe1 69.9(2) . . ?
C27 C28 C29 107.2(4) . . ?
H28 C28 Fe1 125.44(12) . . ?
H28 C28 C29 126.4(3) . . ?
H28 C28 C27 126.4(3) . . ?

loop_
_geom_bond_atom_site_label_1
_geom_bond_atom_site_label_2
_geom_bond_distance
_geom_bond_site_symmetry_2
_geom_bond_publ_flag
Re1 N1 2.2019(18) . ?
Re1 N2 2.173(2) . ?
Re1 C3 1.916(3) . ?
Re1 C2 1.907(3) . ?
Re1 C1 1.921(3) . ?
Re1 Br1 2.6223(3) . ?
Fe1 C23 2.052(3) . ?
Fe1 C21 2.043(2) . ?
Fe1 C24 2.030(2) . ?
Fe1 C20 2.030(2) . ?
Fe1 C22 2.058(3) . ?
Fe1 C25 2.031(3) . ?
Fe1 C26 2.047(3) . ?
Fe1 C29 2.022(3) . ?
Fe1 C27 2.024(3) . ?
Fe1 C28 2.023(3) . ?
O1 C1 1.152(3) . ?
N1 C4 1.363(3) . ?
N1 C8 1.354(3) . ?
N2 C9 1.353(3) . ?
N2 C13 1.350(3) . ?
O3 C3 1.146(3) . ?
C2 O2 1.126(3) . ?
C23 H23 0.9500 . ?
C23 C24 1.415(3) . ?
C23 C22 1.423(4) . ?
C9 C4 1.478(3) . ?
C9 C10 1.390(3) . ?
C21 H21 0.9500 . ?
C21 C20 1.434(3) . ?
C21 C22 1.423(3) . ?
C5 H5 0.9500 . ?
C5 C4 1.384(3) . ?
C5 C6 1.397(3) . ?
C24 H24 0.9500 . ?
C24 C20 1.430(3) . ?
C13 H13 0.9500 . ?
C13 C12 1.377(3) . ?
C6 C20 1.462(3) . ?
C6 C7 1.388(3) . ?
C8 C14 1.481(3) . ?
C8 C7 1.385(3) . ?
C15 H15 0.9500 . ?
C15 C14 1.393(3) . ?
C15 C16 1.385(4) . ?
C10 H10 0.9500 . ?
C10 C11 1.379(3) . ?
C19 H19 0.9500 . ?
C19 C18 1.395(3) . ?
C19 C14 1.386(3) . ?
C18 H18 0.9500 . ?
C18 C17 1.374(4) . ?
C7 H7 0.9500 . ?
C17 H17 0.9500 . ?
C17 C16 1.390(4) . ?
C22 H22 0.9500 . ?
C16 H16 0.9500 . ?
C25 H25 0.9500 . ?
C25 C26 1.379(6) . ?
C25 C29 1.399(6) . ?
C12 H12 0.9500 . ?
C12 C11 1.386(3) . ?
C11 H11 0.9500 . ?
C26 H26 0.9500 . ?
C26 C27 1.365(6) . ?
C29 H29 0.9500 . ?
C29 C28 1.393(6) . ?
C27 H27 0.9500 . ?
C27 C28 1.391(6) . ?
C28 H28 0.9500 . ?

loop_
_geom_torsion_atom_site_label_1
_geom_torsion_atom_site_label_2
_geom_torsion_atom_site_label_3
_geom_torsion_atom_site_label_4
_geom_torsion
_geom_torsion_site_symmetry_1
_geom_torsion_site_symmetry_2
_geom_torsion_site_symmetry_3
_geom_torsion_site_symmetry_4
_geom_torsion_publ_flag
Re1 N1 C4 C9 -15.65(15) . . . . ?
Re1 N1 C4 C5 164.61(15) . . . . ?
Re1 N1 C8 C14 20.8(2) . . . . ?
Re1 N1 C8 C7 -162.24(18) . . . . ?
Re1 N2 C9 C4 7.52(17) . . . . ?
Re1 N2 C9 C10 -172.98(15) . . . . ?
Re1 N2 C13 C12 171.6(2) . . . . ?
Fe1 C23 C24 C20 59.45(15) . . . . ?
Fe1 C23 C22 C21 -58.57(17) . . . . ?
Fe1 C21 C20 C24 -59.36(15) . . . . ?
Fe1 C21 C20 C6 119.12(13) . . . . ?
Fe1 C21 C22 C23 58.80(18) . . . . ?
Fe1 C24 C23 C22 -58.95(18) . . . . ?
Fe1 C24 C20 C21 59.69(15) . . . . ?
Fe1 C24 C20 C6 -118.80(12) . . . . ?
Fe1 C20 C21 C22 59.70(17) . . . . ?
Fe1 C20 C24 C23 -60.21(16) . . . . ?
Fe1 C20 C6 C5 -73.5(2) . . . . ?
Fe1 C20 C6 C7 107.74(19) . . . . ?
Fe1 C22 C23 C24 58.27(16) . . . . ?
Fe1 C22 C21 C20 -58.83(15) . . . . ?
Fe1 C25 C26 C27 -58.9(2) . . . . ?
Fe1 C25 C29 C28 60.2(2) . . . . ?
Fe1 C26 C25 C29 59.7(2) . . . . ?
Fe1 C26 C27 C28 -59.9(2) . . . . ?
Fe1 C29 C25 C26 -60.6(2) . . . . ?
Fe1 C29 C28 C27 60.2(2) . . . . ?
Fe1 C27 C26 C25 59.0(2) . . . . ?
Fe1 C27 C28 C29 -60.2(2) . . . . ?
Fe1 C28 C29 C25 -60.4(2) . . . . ?
Fe1 C28 C27 C26 60.8(2) . . . . ?
N1 C4 C9 N2 5.6(2) . . . . ?
N1 C4 C9 C10 -173.86(19) . . . . ?
N1 C4 C5 C6 0.4(3) . . . . ?
N1 C8 C14 C15 62.1(2) . . . . ?
N1 C8 C14 C19 -128.8(2) . . . . ?
N1 C8 C7 C6 -1.8(3) . . . . ?
N2 C9 C4 C5 -174.6(2) . . . . ?
N2 C9 C10 C11 0.7(3) . . . . ?
N2 C13 C12 C11 0.5(3) . . . . ?
C23 C24 C20 C21 -0.5(2) . . . . ?
C23 C24 C20 C6 -179.01(19) . . . . ?
C23 C22 C21 C20 -0.0(3) . . . . ?
C9 C4 C5 C6 -179.4(2) . . . . ?
C9 C10 C11 C12 0.4(3) . . . . ?
C21 C20 C6 C5 -163.2(2) . . . . ?
C21 C20 C6 C7 18.0(3) . . . . ?
C5 C6 C20 C24 15.0(3) . . . . ?
C5 C6 C7 C8 -1.4(2) . . . . ?
C24 C20 C6 C7 -163.8(2) . . . . ?
C13 C12 C11 C10 -0.9(3) . . . . ?
C6 C7 C8 C14 175.3(2) . . . . ?
C8 C14 C15 C16 167.9(2) . . . . ?
C8 C14 C19 C18 -168.4(2) . . . . ?
C15 C14 C19 C18 0.7(3) . . . . ?
C15 C16 C17 C18 2.3(3) . . . . ?
C19 C18 C17 C16 -2.8(3) . . . . ?
C25 C26 C27 C28 -0.9(3) . . . . ?
C25 C29 C28 C27 -0.2(3) . . . . ?
C26 C27 C28 C29 0.7(3) . . . . ?
